data_3500067
loop_
_publ_author_name
'Maris, Thierry'

_publ_section_references
;
Dolomanov, O.V., Bourhis, L.J., Gildea, R.J, Howard, J.A.K. & Puschmann, H.
 (2009), J. Appl. Cryst. 42, 339-341.

Sheldrick, G.M. (2015). Acta Cryst. A71, 3-8.

Sheldrick, G.M. (2015). Acta Cryst. C71, 3-8.
;
_journal_name_full 'Personal communication to COD'
_journal_year 2017
_chemical_formula_moiety 'Al H12 O6, 3(Cl)'
_chemical_formula_sum 'Al Cl3 H12 O6'
_chemical_formula_weight 241.42
_space_group_crystal_system trigonal
_space_group_IT_number 167
_space_group_name_Hall '-R 3 2"c'
_space_group_name_H-M_alt 'R -3 c'
_symmetry_space_group_name_Hall '-R 3 2"c'
_symmetry_space_group_name_H-M 'R -3 c :H'
_atom_sites_solution_hydrogens difmap
_atom_sites_solution_primary dual
_audit_creation_date 2017-05-24
_audit_creation_method
;
Olex2 1.2
(compiled 2017.03.28 svn.r3405 for OlexSys, GUI svn.r5337)
;
_cell_angle_alpha 90
_cell_angle_beta 90
_cell_angle_gamma 120
_cell_formula_units_Z 6.00012
_cell_length_a 11.8359(4)
_cell_length_b 11.8359(4)
_cell_length_c 11.8492(4)
_cell_measurement_reflns_used 7276
_cell_measurement_temperature 150
_cell_measurement_theta_max 60.193
_cell_measurement_theta_min 4.965
_cell_volume 1437.55(8)
_computing_cell_refinement
'SAINT (2013) V8.38A; Integration Software for Single Crystal Data. Bruker AXS Inc., Madison, WI 53719-1173.'
_computing_data_collection
;
APEX 2 (2013) Bruker AXS Inc., Madison, WI 53719-1173.
;
_computing_data_reduction
'SAINT (2013) V8.38A; Integration Software for Single Crystal Data. Bruker AXS Inc., Madison, WI 53719-1173.'
_computing_molecular_graphics 'Olex2 (Dolomanov et al., 2009)'
_computing_publication_material 'Olex2 (Dolomanov et al., 2009)'
_computing_structure_refinement 'ShelXL (Sheldrick, 2015)'
_computing_structure_solution 'XT (Sheldrick, 2015)'
_diffrn_ambient_temperature 150
_diffrn_detector 'CMOS Area detector'
_diffrn_detector_area_resol_mean 10.24
_diffrn_detector_type 'Bruker Photon 100 CMOS Detector'
_diffrn_measured_fraction_theta_full 1.000
_diffrn_measured_fraction_theta_max 1.000
_diffrn_measurement_device 'k-geometry diffractometer'
_diffrn_measurement_device_type 'Bruker Venture Metaljet'
_diffrn_measurement_method '\w and \f scans'
_diffrn_radiation_collimation 'Focusing mirrors'
_diffrn_radiation_monochromator 'Helios MX Mirror Optics'
_diffrn_radiation_probe x-ray
_diffrn_radiation_type GaK\a
_diffrn_radiation_wavelength 1.34139
_diffrn_reflns_av_R_equivalents 0.0342
_diffrn_reflns_av_unetI/netI 0.0119
_diffrn_reflns_Laue_measured_fraction_full 1.000
_diffrn_reflns_Laue_measured_fraction_max 1.000
_diffrn_reflns_limit_h_max 15
_diffrn_reflns_limit_h_min -14
_diffrn_reflns_limit_k_max 15
_diffrn_reflns_limit_k_min -15
_diffrn_reflns_limit_l_max 15
_diffrn_reflns_limit_l_min -15
_diffrn_reflns_number 7930
_diffrn_reflns_point_group_measured_fraction_full 1.000
_diffrn_reflns_point_group_measured_fraction_max 1.000
_diffrn_reflns_theta_full 53.594
_diffrn_reflns_theta_max 60.162
_diffrn_reflns_theta_min 6.507
_diffrn_source 'Metal Jet'
_diffrn_source_target Ga
_diffrn_source_type 'Gallium Liquid Metal Jet Source'
_exptl_absorpt_coefficient_mu 6.303
_exptl_absorpt_correction_T_max 0.3107
_exptl_absorpt_correction_T_min 0.2307
_exptl_absorpt_correction_type multi-scan
_exptl_absorpt_process_details
'SADABS-2016/2 (Bruker,2016/2) was used for absorption correction. wR2(int) was 0.1156 before and 0.0546 after correction. The Ratio of minimum to maximum transmission is 0.7425. The \l/2 correction factor is Not present.'
_exptl_crystal_colour 'clear light colourless'
_exptl_crystal_colour_lustre clear
_exptl_crystal_colour_modifier light
_exptl_crystal_colour_primary colourless
_exptl_crystal_density_diffrn 1.673
_exptl_crystal_description Block
_exptl_crystal_F_000 744
_exptl_crystal_size_max 0.101
_exptl_crystal_size_mid 0.085
_exptl_crystal_size_min 0.06
_exptl_special_details
;
X-ray crystallographic data for I were collected from a single crystal
sample, which was mounted on a loop fiber. Data were collected using
a Bruker Venture diffractometer equipped with a Photon 100 CMOS Detector,
a Helios MX optics and a Kappa goniometer. The crystal-to-detector distance 
was 4.0 cm, and the data collection was carried out in 1024 x 1024 pixel mode.
;
_geom_special_details
;
 All esds (except the esd in the dihedral angle between two l.s. planes)
 are estimated using the full covariance matrix.  The cell esds are taken
 into account individually in the estimation of esds in distances, angles
 and torsion angles; correlations between esds in cell parameters are only
 used when they are defined by crystal symmetry.  An approximate (isotropic)
 treatment of cell esds is used for estimating esds involving l.s. planes.
;
_refine_diff_density_max 0.362
_refine_diff_density_min -0.345
_refine_diff_density_rms 0.108
_refine_ls_extinction_coef 0.0090(5)
_refine_ls_extinction_expression Fc^*^=kFc[1+0.001xFc^2^\l^3^/sin(2\q)]^-1/4^
_refine_ls_extinction_method 'SHELXL-2016/6 (Sheldrick 2016)'
_refine_ls_goodness_of_fit_ref 1.263
_refine_ls_hydrogen_treatment refall
_refine_ls_matrix_type full
_refine_ls_number_parameters 26
_refine_ls_number_reflns 372
_refine_ls_number_restraints 0
_refine_ls_restrained_S_all 1.263
_refine_ls_R_factor_all 0.0242
_refine_ls_R_factor_gt 0.0240
_refine_ls_shift/su_max 0.000
_refine_ls_shift/su_mean 0.000
_refine_ls_structure_factor_coef Fsqd
_refine_ls_weighting_details 'w=1/[\s^2^(Fo^2^)+(0.0342P)^2^+0.5460P] where P=(Fo^2^+2Fc^2^)/3'
_refine_ls_weighting_scheme calc
_refine_ls_wR_factor_gt 0.0562
_refine_ls_wR_factor_ref 0.0563
_reflns_Friedel_coverage 0.000
_reflns_Friedel_fraction_full .
_reflns_Friedel_fraction_max .
_reflns_number_gt 364
_reflns_number_total 372
_reflns_special_details
;
 Reflections were merged by SHELXL according to the crystal
 class for the calculation of statistics and refinement.
 
 _reflns_Friedel_fraction is defined as the number of unique
 Friedel pairs measured divided by the number that would be
 possible theoretically, ignoring centric projections and
 systematic absences.
;
_reflns_threshold_expression 'I > 2\s(I)'
_cod_data_source_file AlClW6B.cif
_cod_data_source_block alclw6b
_cod_depositor_comments
;
The following automatic conversions were performed:

'_diffrn_radiation_probe' value 'X-ray' changed to 'x-ray' according
to the built-in table from CIF Core dictionary named 'cif_core.dic'
version 2.4.1 from 2010-06-29.

Automatic conversion script
Id: cif_fix_values 4973 2017-02-22 13:04:09Z antanas 
;
_cod_original_cell_volume 1437.55(11)
_cod_database_code 3500067
_shelx_shelxl_version_number 2016/6
_shelx_space_group_comment
;
The symmetry employed for this shelxl refinement is uniquely defined
by the following loop, which should always be used as a source of
symmetry information in preference to the above space-group names.
They are only intended as comments.
;
_shelx_estimated_absorpt_t_max 0.704
_shelx_estimated_absorpt_t_min 0.569
_olex2_refinement_description
;
;
_olex2_submission_special_instructions 'No special instructions were received'

loop_
_space_group_symop_operation_xyz
'x, y, z'
'-y, x-y, z'
'-x+y, -x, z'
'y, x, -z+1/2'
'x-y, -y, -z+1/2'
'-x, -x+y, -z+1/2'
'x+2/3, y+1/3, z+1/3'
'-y+2/3, x-y+1/3, z+1/3'
'-x+y+2/3, -x+1/3, z+1/3'
'y+2/3, x+1/3, -z+5/6'
'x-y+2/3, -y+1/3, -z+5/6'
'-x+2/3, -x+y+1/3, -z+5/6'
'x+1/3, y+2/3, z+2/3'
'-y+1/3, x-y+2/3, z+2/3'
'-x+y+1/3, -x+2/3, z+2/3'
'y+1/3, x+2/3, -z+7/6'
'x-y+1/3, -y+2/3, -z+7/6'
'-x+1/3, -x+y+2/3, -z+7/6'
'-x, -y, -z'
'y, -x+y, -z'
'x-y, x, -z'
'-y, -x, z-1/2'
'-x+y, y, z-1/2'
'x, x-y, z-1/2'
'-x+2/3, -y+1/3, -z+1/3'
'y+2/3, -x+y+1/3, -z+1/3'
'x-y+2/3, x+1/3, -z+1/3'
'-y+2/3, -x+1/3, z-1/6'
'-x+y+2/3, y+1/3, z-1/6'
'x+2/3, x-y+1/3, z-1/6'
'-x+1/3, -y+2/3, -z+2/3'
'y+1/3, -x+y+2/3, -z+2/3'
'x-y+1/3, x+2/3, -z+2/3'
'-y+1/3, -x+2/3, z+1/6'
'-x+y+1/3, y+2/3, z+1/6'
'x+1/3, x-y+2/3, z+1/6'

loop_
_atom_site_label
_atom_site_type_symbol
_atom_site_fract_x
_atom_site_fract_y
_atom_site_fract_z
_atom_site_U_iso_or_equiv
_atom_site_adp_type
_atom_site_occupancy
_atom_site_site_symmetry_order
_atom_site_calc_flag
_atom_site_refinement_flags_posn
_atom_site_refinement_flags_adp
_atom_site_refinement_flags_occupancy
_atom_site_disorder_assembly
_atom_site_disorder_group
O1 O 0.37127(7) 0.56047(8) 0.25805(7) 0.0216(3) Uani 1 1 d . . . . .
Al1 Al 0.333333 0.666667 0.166667 0.0161(2) Uani 1 6 d S T P . .
Cl1 Cl 0.60191(3) 0.666667 0.416667 0.0214(2) Uani 1 2 d S T P . .
H1A H 0.426(2) 0.587(2) 0.3008(18) 0.043(5) Uiso 1 1 d . . . . .
H1B H 0.336(2) 0.4869(19) 0.2531(14) 0.040(4) Uiso 1 1 d . . . . .

loop_
_atom_site_aniso_label
_atom_site_aniso_U_11
_atom_site_aniso_U_22
_atom_site_aniso_U_33
_atom_site_aniso_U_23
_atom_site_aniso_U_13
_atom_site_aniso_U_12
O1 0.0186(4) 0.0141(4) 0.0313(5) 0.0002(3) -0.0053(3) 0.0076(3)
Al1 0.0121(3) 0.0121(3) 0.0241(4) 0.000 0.000 0.00603(14)
Cl1 0.0161(2) 0.0184(3) 0.0304(3) -0.00274(11) -0.00137(6) 0.00920(13)

loop_
_atom_type_symbol
_atom_type_description
_atom_type_scat_dispersion_real
_atom_type_scat_dispersion_imag
_atom_type_scat_source
Al Al 0.1770 0.1870 'International Tables Vol C Tables 4.2.6.8 and 6.1.1.4'
Cl Cl 0.3280 0.5430 'International Tables Vol C Tables 4.2.6.8 and 6.1.1.4'
H H 0.0000 0.0000 'International Tables Vol C Tables 4.2.6.8 and 6.1.1.4'
O O 0.0390 0.0240 'International Tables Vol C Tables 4.2.6.8 and 6.1.1.4'

loop_
_geom_angle_atom_site_label_1
_geom_angle_atom_site_label_2
_geom_angle_atom_site_label_3
_geom_angle
_geom_angle_site_symmetry_1
_geom_angle_site_symmetry_3
Al1 O1 H1A 123.1(14) . .
Al1 O1 H1B 123.4(13) . .
H1A O1 H1B 113.4(19) . .
O1 Al1 O1 90.01(4) 3_565 .
O1 Al1 O1 90.01(4) 25_565 27
O1 Al1 O1 89.99(4) 27 .
O1 Al1 O1 180.0 25_565 .
O1 Al1 O1 90.01(4) 26_455 27
O1 Al1 O1 89.99(4) 3_565 25_565
O1 Al1 O1 89.99(4) 2_665 27
O1 Al1 O1 89.99(4) 2_665 25_565
O1 Al1 O1 89.99(4) 26_455 .
O1 Al1 O1 89.99(4) 3_565 26_455
O1 Al1 O1 90.01(4) 2_665 .
O1 Al1 O1 180.0 2_665 26_455
O1 Al1 O1 90.01(4) 3_565 2_665
O1 Al1 O1 90.01(4) 25_565 26_455
O1 Al1 O1 180.0 3_565 27

loop_
_geom_bond_atom_site_label_1
_geom_bond_atom_site_label_2
_geom_bond_distance
_geom_bond_site_symmetry_2
O1 Al1 1.8757(8) .
O1 H1A 0.76(2) .
O1 H1B 0.757(19) .

loop_
_geom_hbond_atom_site_label_D
_geom_hbond_atom_site_label_H
_geom_hbond_atom_site_label_A
_geom_hbond_distance_DH
_geom_hbond_distance_HA
_geom_hbond_distance_DA
_geom_hbond_angle_DHA
_geom_hbond_site_symmetry_A
O1 H1A Cl1 0.76(2) 2.27(2) 3.0221(9) 174.9(19) .
O1 H1B Cl1 0.757(19) 2.291(18) 3.0370(9) 168.7(19) 33_545

_cod_database_fobs_code 3500067
